data_7120372
loop_
_publ_author_name
'Wang, Xie'
'Xie, peipei'
'Qiu, Renhua'
'Zhu, Longzhi'
'Liu, Ting'
'Li, You'
'Iwasaki, Takanori'
'Au, Chak-tong'
'Xu, Xinhua'
'Xia, Yuanzhi'
'Yin, Shuang-Feng'
'Kambe, Nobuaki'

_publ_section_title
;
 Nickel-Catalyzed Direct Alkylation of Thiophenes via Double
 C(sp3)-H/C(sp2)-H Bond Cleavage: The Importance of KH2PO4
;
_journal_name_full 'Chem. Commun.'
_journal_paper_doi 10.1039/C7CC04252C
_journal_year 2017
_chemical_formula_moiety 'C28 H21 Br N2 O S'
_chemical_formula_sum 'C28 H21 Br N2 O S'
_chemical_formula_weight 513.45
_space_group_crystal_system triclinic
_space_group_IT_number 2
_space_group_name_Hall '-P 1'
_space_group_name_H-M_alt 'P -1'
_symmetry_space_group_name_Hall '-P 1'
_symmetry_space_group_name_H-M 'P -1'
_atom_sites_solution_hydrogens geom
_atom_sites_solution_primary direct
_atom_sites_solution_secondary difmap
_audit_block_doi 10.5517/ccdc.csd.cc1nbt82
_audit_update_record
;
2017-01-26 deposited with the CCDC.
2017-06-30 downloaded from the CCDC.
;
_cell_angle_alpha 113.343(3)
_cell_angle_beta 98.556(4)
_cell_angle_gamma 90.398(4)
_cell_formula_units_Z 4
_cell_length_a 8.1995(4)
_cell_length_b 15.8435(9)
_cell_length_c 19.7549(11)
_cell_measurement_temperature 296
_cell_volume 2323.9(2)
_computing_cell_refinement Unknown
_computing_data_collection Unknown
_computing_data_reduction Unknown
_computing_molecular_graphics 'CrystalStructure 4.2.1'
_computing_publication_material 'CrystalStructure 4.2.1 (Rigaku, 2016)'
_computing_structure_refinement 'SHELXL97 (Sheldrick, 2008)'
_computing_structure_solution 'Superflip (Palatinus, et al., 2007)'
_diffrn_ambient_temperature 296
_diffrn_measured_fraction_theta_full 0.983
_diffrn_measured_fraction_theta_max 0.983
_diffrn_radiation_type 'Cu K\a'
_diffrn_radiation_wavelength 1.54178
_diffrn_reflns_av_R_equivalents 0.0433
_diffrn_reflns_Laue_measured_fraction_full 0.000
_diffrn_reflns_Laue_measured_fraction_max 0.000
_diffrn_reflns_limit_h_max 10
_diffrn_reflns_limit_h_min -10
_diffrn_reflns_limit_k_max 17
_diffrn_reflns_limit_k_min -20
_diffrn_reflns_limit_l_max 25
_diffrn_reflns_limit_l_min -22
_diffrn_reflns_number 31012
_diffrn_reflns_point_group_measured_fraction_full 0.000
_diffrn_reflns_point_group_measured_fraction_max 0.000
_diffrn_reflns_theta_full 89.710
_diffrn_reflns_theta_max 89.710
_diffrn_reflns_theta_min 2.470
_diffrn_standards_number 0
_exptl_absorpt_coefficient_mu 3.435
_exptl_absorpt_correction_type none
_exptl_crystal_colour NONE
_exptl_crystal_density_diffrn 1.467
_exptl_crystal_density_method 'not measured'
_exptl_crystal_description NONE
_exptl_crystal_F_000 1048.00
_refine_diff_density_max 1.07
_refine_diff_density_min -0.91
_refine_ls_extinction_method none
_refine_ls_goodness_of_fit_ref 1.018
_refine_ls_hydrogen_treatment mixed
_refine_ls_number_parameters 603
_refine_ls_number_reflns 10466
_refine_ls_number_restraints 0
_refine_ls_R_factor_all 0.1132
_refine_ls_R_factor_gt 0.0491
_refine_ls_shift/su_max 0.001
_refine_ls_structure_factor_coef Fsqd
_refine_ls_weighting_details 'w = 1/[\s^2^(Fo^2^)+(0.0734P)^2^+0.0301P] where P=(Fo^2^+2Fc^2^)/3'
_refine_ls_weighting_scheme calc
_refine_ls_wR_factor_gt 0.1193
_refine_ls_wR_factor_ref 0.1494
_reflns_number_gt 5858
_reflns_number_total 10541
_reflns_threshold_expression F^2^>2.0\s(F^2^)
_cod_data_source_file c7cc04252c2.cif
_cod_data_source_block test_22_0m
_cod_database_code 7120372

loop_
_space_group_symop_id
_space_group_symop_operation_xyz
1 +X,+Y,+Z
2 -X,-Y,-Z

loop_
_atom_site_label
_atom_site_type_symbol
_atom_site_fract_x
_atom_site_fract_y
_atom_site_fract_z
_atom_site_U_iso_or_equiv
_atom_site_adp_type
_atom_site_occupancy
_atom_site_symmetry_multiplicity
_atom_site_calc_flag
_atom_site_refinement_flags
Br1 Br 0.50262(6) 0.40468(4) 0.73174(3) 0.07350(18) Uani 1 1 d .
Br2 Br 0.48583(5) 0.83065(3) 0.23170(2) 0.06414(16) Uani 1 1 d .
S1 S 0.72758(11) 0.26754(7) 0.63555(5) 0.0467(2) Uani 1 1 d .
S2 S 0.71891(10) 0.86437(7) 0.13366(5) 0.0429(2) Uani 1 1 d .
O1 O 1.0167(3) 0.23660(17) 0.56034(14) 0.0480(6) Uani 1 1 d .
O2 O 1.0101(3) 0.82072(17) 0.05990(14) 0.0457(6) Uani 1 1 d .
N1 N 1.0081(4) 0.3400(2) 0.36079(18) 0.0481(8) Uani 1 1 d .
N2 N 0.9596(3) 0.2805(2) 0.46413(18) 0.0395(7) Uani 1 1 d .
N3 N 1.0021(4) 0.5177(2) -0.1399(2) 0.0590(9) Uani 1 1 d .
N4 N 0.9564(4) 0.6814(2) -0.0369(2) 0.0410(8) Uani 1 1 d .
C1 C 0.9414(4) 0.2233(2) 0.4984(2) 0.0347(8) Uani 1 1 d .
C2 C 0.8225(4) 0.1370(2) 0.45313(18) 0.0319(7) Uani 1 1 d .
C3 C 0.7605(4) 0.1035(2) 0.51067(19) 0.0373(8) Uani 1 1 d .
H3A H 0.7005 0.0438 0.4828 0.045 Uiso 1 1 calc R
H3B H 0.8567 0.0947 0.5416 0.045 Uiso 1 1 calc R
C4 C 0.6528(4) 0.1648(2) 0.56091(19) 0.0367(8) Uani 1 1 d .
C5 C 0.4864(4) 0.1529(3) 0.5548(2) 0.0454(9) Uani 1 1 d .
H5 H 0.4238 0.1013 0.5186 0.054 Uiso 1 1 calc R
C6 C 0.4164(4) 0.2255(3) 0.6078(2) 0.0538(11) Uani 1 1 d .
H6 H 0.3041 0.2273 0.6104 0.065 Uiso 1 1 calc R
C7 C 0.5324(5) 0.2921(3) 0.6546(2) 0.0498(10) Uani 1 1 d .
C8 C 0.6759(4) 0.1579(2) 0.40558(18) 0.0309(7) Uani 1 1 d .
C9 C 0.5849(4) 0.2332(2) 0.4391(2) 0.0388(8) Uani 1 1 d .
H9 H 0.6180 0.2719 0.4891 0.047 Uiso 1 1 calc R
C10 C 0.4469(4) 0.2513(3) 0.3993(2) 0.0466(10) Uani 1 1 d .
H10 H 0.3877 0.3015 0.4228 0.056 Uiso 1 1 calc R
C11 C 0.3961(5) 0.1957(3) 0.3252(2) 0.0552(11) Uani 1 1 d .
H11 H 0.3012 0.2072 0.2989 0.066 Uiso 1 1 calc R
C12 C 0.4863(5) 0.1230(3) 0.2902(2) 0.0542(10) Uani 1 1 d .
H12 H 0.4547 0.0860 0.2397 0.065 Uiso 1 1 calc R
C13 C 0.6243(4) 0.1050(3) 0.3304(2) 0.0428(9) Uani 1 1 d .
H13 H 0.6844 0.0555 0.3060 0.051 Uiso 1 1 calc R
C14 C 0.9227(4) 0.0607(2) 0.40564(19) 0.0366(8) Uani 1 1 d .
C15 C 0.8568(4) -0.0299(2) 0.3722(2) 0.0456(9) Uani 1 1 d .
H15 H 0.7535 -0.0441 0.3807 0.055 Uiso 1 1 calc R
C16 C 0.9396(5) -0.0992(3) 0.3271(2) 0.0565(10) Uani 1 1 d .
H16 H 0.8920 -0.1594 0.3055 0.068 Uiso 1 1 calc R
C17 C 1.0916(5) -0.0808(3) 0.3135(2) 0.0599(11) Uani 1 1 d .
H17 H 1.1473 -0.1276 0.2823 0.072 Uiso 1 1 calc R
C18 C 1.1600(5) 0.0076(3) 0.3466(3) 0.0665(13) Uani 1 1 d .
H18 H 1.2640 0.0209 0.3382 0.080 Uiso 1 1 calc R
C19 C 1.0782(4) 0.0775(3) 0.3920(2) 0.0518(10) Uani 1 1 d .
H19 H 1.1278 0.1372 0.4140 0.062 Uiso 1 1 calc R
C20 C 1.0340(5) 0.3653(3) 0.3073(3) 0.0655(12) Uani 1 1 d .
H20 H 0.9768 0.3323 0.2592 0.079 Uiso 1 1 calc R
C21 C 1.1447(6) 0.4403(3) 0.3194(3) 0.0753(14) Uani 1 1 d .
H21 H 1.1603 0.4555 0.2798 0.090 Uiso 1 1 calc R
C22 C 1.2275(5) 0.4896(3) 0.3883(3) 0.0652(12) Uani 1 1 d .
H22 H 1.2988 0.5400 0.3968 0.078 Uiso 1 1 calc R
C23 C 1.2066(4) 0.4653(2) 0.4473(2) 0.0475(10) Uani 1 1 d .
C24 C 1.2906(4) 0.5098(3) 0.5211(3) 0.0594(12) Uani 1 1 d .
H24 H 1.3634 0.5609 0.5334 0.071 Uiso 1 1 calc R
C25 C 1.2678(5) 0.4801(3) 0.5740(3) 0.0577(11) Uani 1 1 d .
H25 H 1.3253 0.5109 0.6223 0.069 Uiso 1 1 calc R
C26 C 1.1581(4) 0.4027(2) 0.5579(2) 0.0478(9) Uani 1 1 d .
H26 H 1.1444 0.3829 0.5953 0.057 Uiso 1 1 calc R
C27 C 1.0722(4) 0.3572(2) 0.4869(2) 0.0365(8) Uani 1 1 d .
C28 C 1.0935(4) 0.3881(2) 0.4300(2) 0.0390(8) Uani 1 1 d .
C29 C 0.9374(4) 0.7727(2) -0.0024(2) 0.0332(8) Uani 1 1 d .
C30 C 0.8211(3) 0.8139(2) -0.04817(18) 0.0305(7) Uani 1 1 d .
C31 C 0.7593(4) 0.9034(2) 0.00851(19) 0.0362(8) Uani 1 1 d .
H31A H 0.8558 0.9432 0.0395 0.043 Uiso 1 1 calc R
H31B H 0.7010 0.9351 -0.0198 0.043 Uiso 1 1 calc R
C32 C 0.6496(4) 0.8934(2) 0.05897(19) 0.0357(8) Uani 1 1 d .
C33 C 0.4836(4) 0.9020(2) 0.0534(2) 0.0432(9) Uani 1 1 d .
H33 H 0.4235 0.9177 0.0169 0.052 Uiso 1 1 calc R
C34 C 0.4101(4) 0.8852(3) 0.1074(2) 0.0511(10) Uani 1 1 d .
H34 H 0.2981 0.8885 0.1106 0.061 Uiso 1 1 calc R
C35 C 0.5224(4) 0.8639(2) 0.1536(2) 0.0442(9) Uani 1 1 d .
C36 C 0.6750(3) 0.7455(2) -0.09761(18) 0.0317(7) Uani 1 1 d .
C37 C 0.5787(4) 0.7036(2) -0.0654(2) 0.0433(9) Uani 1 1 d .
H37 H 0.6063 0.7155 -0.0149 0.052 Uiso 1 1 calc R
C38 C 0.4423(4) 0.6444(3) -0.1080(3) 0.0502(10) Uani 1 1 d .
H38 H 0.3793 0.6170 -0.0856 0.060 Uiso 1 1 calc R
C39 C 0.3989(4) 0.6255(3) -0.1821(3) 0.0590(12) Uani 1 1 d .
H39 H 0.3068 0.5858 -0.2101 0.071 Uiso 1 1 calc R
C40 C 0.4925(5) 0.6658(3) -0.2148(2) 0.0606(11) Uani 1 1 d .
H40 H 0.4633 0.6540 -0.2652 0.073 Uiso 1 1 calc R
C41 C 0.6304(4) 0.7240(3) -0.1728(2) 0.0480(9) Uani 1 1 d .
H41 H 0.6947 0.7492 -0.1960 0.058 Uiso 1 1 calc R
C42 C 0.9279(4) 0.8442(2) -0.09394(18) 0.0346(8) Uani 1 1 d .
C43 C 1.0863(4) 0.8180(3) -0.1021(2) 0.0497(10) Uani 1 1 d .
H43 H 1.1330 0.7813 -0.0786 0.060 Uiso 1 1 calc R
C44 C 1.1775(5) 0.8452(3) -0.1447(2) 0.0633(12) Uani 1 1 d .
H44 H 1.2847 0.8275 -0.1487 0.076 Uiso 1 1 calc R
C45 C 1.1110(6) 0.8978(3) -0.1808(2) 0.0645(12) Uani 1 1 d .
H45 H 1.1702 0.9139 -0.2111 0.077 Uiso 1 1 calc R
C46 C 0.9567(5) 0.9263(3) -0.1717(2) 0.0596(11) Uani 1 1 d .
H46 H 0.9120 0.9637 -0.1950 0.072 Uiso 1 1 calc R
C47 C 0.8650(5) 0.9012(3) -0.1288(2) 0.0472(9) Uani 1 1 d .
H47 H 0.7603 0.9223 -0.1230 0.057 Uiso 1 1 calc R
C48 C 1.0223(6) 0.4367(3) -0.1910(3) 0.0852(15) Uani 1 1 d .
H48 H 0.9622 0.4199 -0.2388 0.102 Uiso 1 1 calc R
C49 C 1.1293(8) 0.3738(4) -0.1779(4) 0.103(2) Uani 1 1 d .
H49 H 1.1388 0.3171 -0.2161 0.123 Uiso 1 1 calc R
C50 C 1.2168(7) 0.3966(4) -0.1098(4) 0.0897(18) Uani 1 1 d .
H50 H 1.2883 0.3557 -0.1004 0.108 Uiso 1 1 calc R
C51 C 1.2011(5) 0.4813(3) -0.0529(3) 0.0597(12) Uani 1 1 d .
C52 C 1.2899(5) 0.5116(4) 0.0198(4) 0.0758(16) Uani 1 1 d .
H52 H 1.3636 0.4737 0.0321 0.091 Uiso 1 1 calc R
C53 C 1.2699(5) 0.5952(4) 0.0720(3) 0.0694(14) Uani 1 1 d .
H53 H 1.3302 0.6138 0.1199 0.083 Uiso 1 1 calc R
C54 C 1.1590(4) 0.6556(3) 0.0557(2) 0.0521(10) Uani 1 1 d .
H54 H 1.1471 0.7131 0.0925 0.063 Uiso 1 1 calc R
C55 C 1.0700(4) 0.6283(2) -0.0145(2) 0.0392(8) Uani 1 1 d .
C56 C 1.0895(4) 0.5408(3) -0.0705(2) 0.0464(10) Uani 1 1 d .
H1 H 0.915(4) 0.658(2) -0.0768(18) 0.026(10) Uiso 1 1 d .
H2 H 0.915(4) 0.262(3) 0.417(2) 0.053(12) Uiso 1 1 d .

loop_
_atom_site_aniso_label
_atom_site_aniso_U_11
_atom_site_aniso_U_22
_atom_site_aniso_U_33
_atom_site_aniso_U_23
_atom_site_aniso_U_13
_atom_site_aniso_U_12
Br1 0.0979(4) 0.0713(3) 0.0537(3) 0.0215(3) 0.0287(3) 0.0395(3)
Br2 0.0678(3) 0.0753(3) 0.0544(3) 0.0268(3) 0.0239(2) -0.0079(2)
S1 0.0447(5) 0.0474(6) 0.0430(6) 0.0140(5) 0.0044(4) 0.0053(4)
S2 0.0385(4) 0.0520(6) 0.0415(5) 0.0217(5) 0.0080(4) 0.0049(4)
O1 0.0372(13) 0.0607(17) 0.0486(16) 0.0296(14) -0.0066(12) -0.0085(12)
O2 0.0389(13) 0.0495(16) 0.0372(15) 0.0081(13) -0.0014(12) 0.0047(12)
N1 0.0539(18) 0.0436(19) 0.051(2) 0.0228(17) 0.0106(16) 0.0065(15)
N2 0.0392(16) 0.0389(18) 0.0402(19) 0.0190(16) -0.0024(14) -0.0081(14)
N3 0.065(2) 0.038(2) 0.067(3) 0.0117(19) 0.0154(19) 0.0049(17)
N4 0.0402(17) 0.037(2) 0.042(2) 0.0158(17) -0.0040(16) 0.0059(14)
C1 0.0262(16) 0.038(2) 0.044(2) 0.0206(18) 0.0062(15) 0.0038(14)
C2 0.0305(16) 0.0318(19) 0.0355(19) 0.0159(16) 0.0045(14) 0.0029(14)
C3 0.0422(18) 0.035(2) 0.040(2) 0.0198(17) 0.0080(16) 0.0035(16)
C4 0.0396(18) 0.040(2) 0.035(2) 0.0197(17) 0.0061(15) 0.0026(16)
C5 0.0394(19) 0.050(2) 0.053(2) 0.027(2) 0.0088(18) -0.0027(17)
C6 0.038(2) 0.074(3) 0.064(3) 0.040(3) 0.018(2) 0.011(2)
C7 0.058(2) 0.058(3) 0.043(2) 0.027(2) 0.018(2) 0.019(2)
C8 0.0290(16) 0.0326(19) 0.037(2) 0.0203(17) 0.0032(14) 0.0000(14)
C9 0.0397(18) 0.033(2) 0.043(2) 0.0158(18) 0.0041(16) 0.0030(16)
C10 0.0354(19) 0.047(2) 0.069(3) 0.035(2) 0.0097(19) 0.0112(17)
C11 0.046(2) 0.067(3) 0.060(3) 0.039(3) -0.009(2) 0.004(2)
C12 0.057(2) 0.065(3) 0.041(2) 0.025(2) -0.0022(19) 0.010(2)
C13 0.0433(19) 0.045(2) 0.041(2) 0.0180(19) 0.0072(17) 0.0087(17)
C14 0.0368(17) 0.041(2) 0.039(2) 0.0228(18) 0.0089(16) 0.0117(16)
C15 0.045(2) 0.037(2) 0.053(2) 0.0136(19) 0.0145(18) 0.0066(17)
C16 0.068(3) 0.042(2) 0.054(3) 0.013(2) 0.015(2) 0.011(2)
C17 0.074(3) 0.065(3) 0.056(3) 0.033(2) 0.029(2) 0.038(2)
C18 0.058(2) 0.072(3) 0.095(4) 0.049(3) 0.043(3) 0.023(2)
C19 0.048(2) 0.049(2) 0.071(3) 0.031(2) 0.026(2) 0.0107(19)
C20 0.083(3) 0.062(3) 0.059(3) 0.030(3) 0.019(2) 0.012(2)
C21 0.103(4) 0.067(3) 0.085(4) 0.052(3) 0.042(3) 0.019(3)
C22 0.071(3) 0.047(3) 0.097(4) 0.044(3) 0.030(3) 0.004(2)
C23 0.0386(19) 0.035(2) 0.074(3) 0.025(2) 0.015(2) 0.0062(17)
C24 0.044(2) 0.037(2) 0.092(4) 0.023(3) 0.004(2) -0.0095(18)
C25 0.051(2) 0.039(2) 0.068(3) 0.012(2) -0.008(2) -0.0052(19)
C26 0.042(2) 0.043(2) 0.057(3) 0.021(2) 0.0025(19) -0.0016(18)
C27 0.0292(16) 0.0297(19) 0.048(2) 0.0128(17) 0.0051(16) 0.0008(14)
C28 0.0333(17) 0.0307(19) 0.055(2) 0.0176(19) 0.0104(17) 0.0057(15)
C29 0.0297(16) 0.033(2) 0.038(2) 0.0140(17) 0.0074(15) 0.0004(15)
C30 0.0303(16) 0.0278(18) 0.0331(19) 0.0121(15) 0.0041(14) 0.0024(14)
C31 0.0416(18) 0.0303(19) 0.037(2) 0.0139(17) 0.0061(15) 0.0062(15)
C32 0.0398(18) 0.0285(19) 0.036(2) 0.0110(16) 0.0050(15) 0.0065(15)
C33 0.042(2) 0.040(2) 0.044(2) 0.0141(18) 0.0018(17) 0.0107(16)
C34 0.0347(19) 0.049(2) 0.065(3) 0.015(2) 0.0165(19) 0.0084(17)
C35 0.043(2) 0.041(2) 0.045(2) 0.0123(19) 0.0140(18) -0.0023(17)
C36 0.0280(16) 0.0265(18) 0.039(2) 0.0125(16) 0.0041(14) 0.0041(13)
C37 0.0393(19) 0.038(2) 0.054(2) 0.0209(19) 0.0073(17) 0.0022(16)
C38 0.0378(19) 0.041(2) 0.078(3) 0.028(2) 0.014(2) 0.0025(17)
C39 0.038(2) 0.038(2) 0.084(4) 0.013(2) -0.007(2) -0.0072(18)
C40 0.067(3) 0.051(3) 0.047(3) 0.008(2) -0.009(2) -0.015(2)
C41 0.050(2) 0.048(2) 0.042(2) 0.015(2) 0.0025(18) -0.0075(18)
C42 0.0354(17) 0.0326(19) 0.0288(19) 0.0066(16) 0.0018(15) -0.0075(15)
C43 0.052(2) 0.041(2) 0.059(3) 0.018(2) 0.0231(19) 0.0050(18)
C44 0.066(3) 0.051(3) 0.073(3) 0.017(3) 0.036(2) 0.001(2)
C45 0.087(3) 0.053(3) 0.049(3) 0.010(2) 0.029(2) -0.019(2)
C46 0.082(3) 0.055(3) 0.047(3) 0.028(2) 0.002(2) -0.013(2)
C47 0.051(2) 0.050(2) 0.043(2) 0.024(2) 0.0023(18) -0.0072(18)
C48 0.101(4) 0.051(3) 0.085(4) 0.005(3) 0.025(3) 0.010(3)
C49 0.121(5) 0.037(3) 0.143(6) 0.016(4) 0.056(5) 0.025(3)
C50 0.075(3) 0.061(4) 0.155(6) 0.056(4) 0.049(4) 0.028(3)
C51 0.042(2) 0.045(3) 0.112(4) 0.047(3) 0.029(3) 0.012(2)
C52 0.050(3) 0.075(4) 0.136(5) 0.078(4) 0.011(3) 0.013(2)
C53 0.052(2) 0.076(4) 0.097(4) 0.059(3) -0.009(2) -0.001(2)
C54 0.046(2) 0.055(3) 0.064(3) 0.037(2) -0.002(2) 0.0045(19)
C55 0.0329(17) 0.036(2) 0.055(2) 0.026(2) 0.0058(17) 0.0023(15)
C56 0.0369(19) 0.040(2) 0.072(3) 0.032(2) 0.014(2) 0.0012(17)

loop_
_atom_type_symbol
_atom_type_description
_atom_type_scat_dispersion_real
_atom_type_scat_dispersion_imag
_atom_type_scat_source
C C 0.0181 0.0091
;
International Tables for Crystallography
(Vol. C, Tables 4.2.6.8 and 6.1.1.4)
;
H H 0.0000 0.0000
;
International Tables for Crystallography
(Vol. C, Table 6.1.1.4)
;
N N 0.0311 0.0180
;
International Tables for Crystallography
(Vol. C, Tables 4.2.6.8 and 6.1.1.4)
;
O O 0.0492 0.0322
;
International Tables for Crystallography
(Vol. C, Tables 4.2.6.8 and 6.1.1.4)
;
S S 0.3331 0.5567
;
International Tables for Crystallography
(Vol. C, Tables 4.2.6.8 and 6.1.1.4)
;
Br Br -0.6763 1.2805
;
International Tables for Crystallography
(Vol. C, Tables 4.2.6.8 and 6.1.1.4)
;

loop_
_geom_angle_atom_site_label_1
_geom_angle_atom_site_label_2
_geom_angle_atom_site_label_3
_geom_angle
C7 S1 C4 91.36(18)
C35 S2 C32 91.18(17)
C20 N1 C28 117.7(3)
C1 N2 C27 128.5(3)
C1 N2 H2 118(2)
C27 N2 H2 112(2)
C48 N3 C56 117.3(4)
C29 N4 C55 128.6(3)
C29 N4 H1 116(3)
C55 N4 H1 114(3)
O1 C1 N2 123.1(3)
O1 C1 C2 121.4(3)
N2 C1 C2 115.6(3)
C8 C2 C14 112.4(3)
C8 C2 C1 111.3(3)
C14 C2 C1 107.9(2)
C8 C2 C3 110.6(2)
C14 C2 C3 107.0(2)
C1 C2 C3 107.3(3)
C4 C3 C2 116.8(3)
C4 C3 H3A 108.1
C2 C3 H3A 108.1
C4 C3 H3B 108.1
C2 C3 H3B 108.1
H3A C3 H3B 107.3
C5 C4 C3 127.0(3)
C5 C4 S1 110.0(3)
C3 C4 S1 122.9(2)
C4 C5 C6 114.3(3)
C4 C5 H5 122.9
C6 C5 H5 122.9
C7 C6 C5 111.8(3)
C7 C6 H6 124.1
C5 C6 H6 124.1
C6 C7 S1 112.6(3)
C6 C7 Br1 128.4(3)
S1 C7 Br1 119.0(2)
C13 C8 C9 116.8(3)
C13 C8 C2 123.7(3)
C9 C8 C2 119.5(3)
C10 C9 C8 121.2(3)
C10 C9 H9 119.4
C8 C9 H9 119.4
C11 C10 C9 120.5(4)
C11 C10 H10 119.7
C9 C10 H10 119.7
C10 C11 C12 119.5(3)
C10 C11 H11 120.3
C12 C11 H11 120.3
C11 C12 C13 119.8(4)
C11 C12 H12 120.1
C13 C12 H12 120.1
C12 C13 C8 122.2(4)
C12 C13 H13 118.9
C8 C13 H13 118.9
C19 C14 C15 116.6(3)
C19 C14 C2 123.3(3)
C15 C14 C2 120.1(3)
C16 C15 C14 121.8(3)
C16 C15 H15 119.1
C14 C15 H15 119.1
C17 C16 C15 120.5(4)
C17 C16 H16 119.7
C15 C16 H16 119.7
C18 C17 C16 118.7(4)
C18 C17 H17 120.6
C16 C17 H17 120.6
C17 C18 C19 121.2(4)
C17 C18 H18 119.4
C19 C18 H18 119.4
C18 C19 C14 121.2(4)
C18 C19 H19 119.4
C14 C19 H19 119.4
N1 C20 C21 122.9(4)
N1 C20 H20 118.5
C21 C20 H20 118.5
C22 C21 C20 119.7(4)
C22 C21 H21 120.1
C20 C21 H21 120.1
C21 C22 C23 119.9(4)
C21 C22 H22 120.0
C23 C22 H22 120.0
C22 C23 C24 125.0(4)
C22 C23 C28 116.6(4)
C24 C23 C28 118.4(4)
C25 C24 C23 121.3(3)
C25 C24 H24 119.3
C23 C24 H24 119.3
C24 C25 C26 121.4(4)
C24 C25 H25 119.3
C26 C25 H25 119.3
C27 C26 C25 119.7(4)
C27 C26 H26 120.2
C25 C26 H26 120.2
C26 C27 N2 125.1(3)
C26 C27 C28 119.9(3)
N2 C27 C28 115.0(3)
N1 C28 C23 123.1(3)
N1 C28 C27 117.5(3)
C23 C28 C27 119.4(3)
O2 C29 N4 123.1(3)
O2 C29 C30 121.3(3)
N4 C29 C30 115.7(3)
C36 C30 C29 111.8(2)
C36 C30 C42 112.6(3)
C29 C30 C42 106.9(2)
C36 C30 C31 111.0(2)
C29 C30 C31 107.3(3)
C42 C30 C31 106.9(2)
C32 C31 C30 117.9(3)
C32 C31 H31A 107.8
C30 C31 H31A 107.8
C32 C31 H31B 107.8
C30 C31 H31B 107.8
H31A C31 H31B 107.2
C33 C32 C31 127.0(3)
C33 C32 S2 109.7(3)
C31 C32 S2 123.3(2)
C32 C33 C34 114.7(3)
C32 C33 H33 122.6
C34 C33 H33 122.6
C35 C34 C33 111.2(3)
C35 C34 H34 124.4
C33 C34 H34 124.4
C34 C35 S2 113.2(3)
C34 C35 Br2 127.7(3)
S2 C35 Br2 119.0(2)
C41 C36 C37 117.2(3)
C41 C36 C30 123.5(3)
C37 C36 C30 119.3(3)
C38 C37 C36 120.6(4)
C38 C37 H37 119.7
C36 C37 H37 119.7
C39 C38 C37 121.1(4)
C39 C38 H38 119.5
C37 C38 H38 119.5
C38 C39 C40 119.2(4)
C38 C39 H39 120.4
C40 C39 H39 120.4
C39 C40 C41 120.0(4)
C39 C40 H40 120.0
C41 C40 H40 120.0
C36 C41 C40 121.9(3)
C36 C41 H41 119.1
C40 C41 H41 119.1
C43 C42 C47 117.1(3)
C43 C42 C30 123.0(3)
C47 C42 C30 119.9(3)
C42 C43 C44 121.4(4)
C42 C43 H43 119.3
C44 C43 H43 119.3
C45 C44 C43 120.4(4)
C45 C44 H44 119.8
C43 C44 H44 119.8
C46 C45 C44 118.9(4)
C46 C45 H45 120.5
C44 C45 H45 120.5
C45 C46 C47 121.5(4)
C45 C46 H46 119.2
C47 C46 H46 119.2
C46 C47 C42 120.5(4)
C46 C47 H47 119.7
C42 C47 H47 119.7
N3 C48 C49 123.9(5)
N3 C48 H48 118.0
C49 C48 H48 118.0
C50 C49 C48 119.1(5)
C50 C49 H49 120.5
C48 C49 H49 120.5
C49 C50 C51 120.0(5)
C49 C50 H50 120.0
C51 C50 H50 120.0
C50 C51 C52 124.0(5)
C50 C51 C56 117.5(5)
C52 C51 C56 118.5(4)
C53 C52 C51 120.8(4)
C53 C52 H52 119.6
C51 C52 H52 119.6
C52 C53 C54 121.6(5)
C52 C53 H53 119.2
C54 C53 H53 119.2
C55 C54 C53 119.3(4)
C55 C54 H54 120.4
C53 C54 H54 120.4
C54 C55 N4 124.4(4)
C54 C55 C56 120.1(3)
N4 C55 C56 115.5(3)
N3 C56 C55 118.1(3)
N3 C56 C51 122.2(4)
C55 C56 C51 119.7(4)

loop_
_geom_bond_atom_site_label_1
_geom_bond_atom_site_label_2
_geom_bond_distance
Br1 C7 1.877(4)
Br2 C35 1.877(3)
S1 C7 1.710(4)
S1 C4 1.737(4)
S2 C35 1.716(3)
S2 C32 1.733(3)
O1 C1 1.221(4)
O2 C29 1.217(4)
N1 C20 1.315(5)
N1 C28 1.350(5)
N2 C1 1.347(4)
N2 C27 1.399(4)
N2 H2 0.87(4)
N3 C48 1.311(5)
N3 C56 1.353(5)
N4 C29 1.355(4)
N4 C55 1.397(4)
N4 H1 0.75(3)
C1 C2 1.541(4)
C2 C8 1.534(4)
C2 C14 1.536(4)
C2 C3 1.574(4)
C3 C4 1.489(5)
C3 H3A 0.9700
C3 H3B 0.9700
C4 C5 1.357(4)
C5 C6 1.408(5)
C5 H5 0.9300
C6 C7 1.351(5)
C6 H6 0.9300
C8 C13 1.382(5)
C8 C9 1.397(4)
C9 C10 1.378(5)
C9 H9 0.9300
C10 C11 1.372(5)
C10 H10 0.9300
C11 C12 1.373(5)
C11 H11 0.9300
C12 C13 1.381(5)
C12 H12 0.9300
C13 H13 0.9300
C14 C19 1.386(4)
C14 C15 1.386(5)
C15 C16 1.370(5)
C15 H15 0.9300
C16 C17 1.366(5)
C16 H16 0.9300
C17 C18 1.363(6)
C17 H17 0.9300
C18 C19 1.372(5)
C18 H18 0.9300
C19 H19 0.9300
C20 C21 1.410(6)
C20 H20 0.9300
C21 C22 1.342(6)
C21 H21 0.9300
C22 C23 1.397(5)
C22 H22 0.9300
C23 C24 1.406(6)
C23 C28 1.425(5)
C24 C25 1.339(6)
C24 H24 0.9300
C25 C26 1.416(5)
C25 H25 0.9300
C26 C27 1.371(5)
C26 H26 0.9300
C27 C28 1.425(5)
C29 C30 1.541(4)
C30 C36 1.536(4)
C30 C42 1.545(4)
C30 C31 1.563(4)
C31 C32 1.490(4)
C31 H31A 0.9700
C31 H31B 0.9700
C32 C33 1.361(4)
C33 C34 1.410(5)
C33 H33 0.9300
C34 C35 1.339(5)
C34 H34 0.9300
C36 C41 1.375(5)
C36 C37 1.395(4)
C37 C38 1.385(5)
C37 H37 0.9300
C38 C39 1.362(6)
C38 H38 0.9300
C39 C40 1.372(6)
C39 H39 0.9300
C40 C41 1.385(5)
C40 H40 0.9300
C41 H41 0.9300
C42 C43 1.380(5)
C42 C47 1.396(5)
C43 C44 1.387(5)
C43 H43 0.9300
C44 C45 1.363(6)
C44 H44 0.9300
C45 C46 1.360(6)
C45 H45 0.9300
C46 C47 1.376(5)
C46 H46 0.9300
C47 H47 0.9300
C48 C49 1.407(7)
C48 H48 0.9300
C49 C50 1.333(8)
C49 H49 0.9300
C50 C51 1.389(7)
C50 H50 0.9300
C51 C52 1.400(7)
C51 C56 1.423(5)
C52 C53 1.347(7)
C52 H52 0.9300
C53 C54 1.419(5)
C53 H53 0.9300
C54 C55 1.365(5)
C54 H54 0.9300
C55 C56 1.418(5)

loop_
_geom_hbond_atom_site_label_D
_geom_hbond_atom_site_label_H
_geom_hbond_atom_site_label_A
_geom_hbond_distance_DA
_geom_hbond_distance_DH
_geom_hbond_distance_HA
_geom_hbond_angle_DHA
_geom_hbond_publ_flag
N2 H2 N1 2.641(6) 0.87(4) 2.16(5) 114(3) no
N4 H1 N3 2.658(4) 0.75(3) 2.26(3) 115(3) no

loop_
_geom_torsion_atom_site_label_1
_geom_torsion_atom_site_label_2
_geom_torsion_atom_site_label_3
_geom_torsion_atom_site_label_4
_geom_torsion
C27 N2 C1 O1 6.4(6)
C27 N2 C1 C2 -171.5(3)
O1 C1 C2 C8 146.6(3)
N2 C1 C2 C8 -35.4(4)
O1 C1 C2 C14 -89.6(4)
N2 C1 C2 C14 88.4(3)
O1 C1 C2 C3 25.4(4)
N2 C1 C2 C3 -156.6(3)
C8 C2 C3 C4 -54.4(4)
C14 C2 C3 C4 -177.2(3)
C1 C2 C3 C4 67.2(3)
C2 C3 C4 C5 103.3(4)
C2 C3 C4 S1 -73.7(4)
C7 S1 C4 C5 -1.2(3)
C7 S1 C4 C3 176.2(3)
C3 C4 C5 C6 -176.1(3)
S1 C4 C5 C6 1.2(4)
C4 C5 C6 C7 -0.5(5)
C5 C6 C7 S1 -0.5(4)
C5 C6 C7 Br1 177.1(3)
C4 S1 C7 C6 1.0(3)
C4 S1 C7 Br1 -176.9(2)
C14 C2 C8 C13 9.5(4)
C1 C2 C8 C13 130.7(3)
C3 C2 C8 C13 -110.1(3)
C14 C2 C8 C9 -172.0(3)
C1 C2 C8 C9 -50.8(4)
C3 C2 C8 C9 68.4(3)
C13 C8 C9 C10 2.3(4)
C2 C8 C9 C10 -176.3(3)
C8 C9 C10 C11 -0.5(5)
C9 C10 C11 C12 -1.7(5)
C10 C11 C12 C13 1.9(6)
C11 C12 C13 C8 0.1(5)
C9 C8 C13 C12 -2.1(5)
C2 C8 C13 C12 176.4(3)
C8 C2 C14 C19 107.0(4)
C1 C2 C14 C19 -16.1(4)
C3 C2 C14 C19 -131.3(3)
C8 C2 C14 C15 -71.2(4)
C1 C2 C14 C15 165.6(3)
C3 C2 C14 C15 50.4(4)
C19 C14 C15 C16 -1.0(5)
C2 C14 C15 C16 177.4(3)
C14 C15 C16 C17 0.0(6)
C15 C16 C17 C18 0.9(6)
C16 C17 C18 C19 -0.8(6)
C17 C18 C19 C14 -0.2(6)
C15 C14 C19 C18 1.1(5)
C2 C14 C19 C18 -177.2(3)
C28 N1 C20 C21 -0.7(6)
N1 C20 C21 C22 -0.7(7)
C20 C21 C22 C23 1.4(7)
C21 C22 C23 C24 177.8(4)
C21 C22 C23 C28 -0.9(6)
C22 C23 C24 C25 -177.6(4)
C28 C23 C24 C25 1.1(6)
C23 C24 C25 C26 -0.1(6)
C24 C25 C26 C27 -0.4(6)
C25 C26 C27 N2 -179.5(3)
C25 C26 C27 C28 -0.2(5)
C1 N2 C27 C26 -17.6(6)
C1 N2 C27 C28 163.1(3)
C20 N1 C28 C23 1.2(5)
C20 N1 C28 C27 -176.4(3)
C22 C23 C28 N1 -0.5(5)
C24 C23 C28 N1 -179.2(3)
C22 C23 C28 C27 177.2(3)
C24 C23 C28 C27 -1.6(5)
C26 C27 C28 N1 178.9(3)
N2 C27 C28 N1 -1.7(4)
C26 C27 C28 C23 1.2(5)
N2 C27 C28 C23 -179.5(3)
C55 N4 C29 O2 -8.3(5)
C55 N4 C29 C30 169.7(3)
O2 C29 C30 C36 -146.7(3)
N4 C29 C30 C36 35.3(4)
O2 C29 C30 C42 89.6(3)
N4 C29 C30 C42 -88.4(3)
O2 C29 C30 C31 -24.7(4)
N4 C29 C30 C31 157.3(3)
C36 C30 C31 C32 55.6(4)
C29 C30 C31 C32 -66.9(3)
C42 C30 C31 C32 178.7(3)
C30 C31 C32 C33 -105.2(4)
C30 C31 C32 S2 72.5(4)
C35 S2 C32 C33 0.6(3)
C35 S2 C32 C31 -177.5(3)
C31 C32 C33 C34 177.6(3)
S2 C32 C33 C34 -0.5(4)
C32 C33 C34 C35 0.0(5)
C33 C34 C35 S2 0.5(4)
C33 C34 C35 Br2 -177.0(3)
C32 S2 C35 C34 -0.6(3)
C32 S2 C35 Br2 177.1(2)
C29 C30 C36 C41 -129.2(3)
C42 C30 C36 C41 -8.8(4)
C31 C30 C36 C41 111.0(4)
C29 C30 C36 C37 52.2(4)
C42 C30 C36 C37 172.6(3)
C31 C30 C36 C37 -67.6(4)
C41 C36 C37 C38 -1.2(5)
C30 C36 C37 C38 177.5(3)
C36 C37 C38 C39 0.1(5)
C37 C38 C39 C40 0.2(6)
C38 C39 C40 C41 0.7(6)
C37 C36 C41 C40 2.2(5)
C30 C36 C41 C40 -176.4(3)
C39 C40 C41 C36 -2.0(6)
C36 C30 C42 C43 -110.3(3)
C29 C30 C42 C43 12.9(4)
C31 C30 C42 C43 127.6(3)
C36 C30 C42 C47 70.2(4)
C29 C30 C42 C47 -166.6(3)
C31 C30 C42 C47 -52.0(4)
C47 C42 C43 C44 -1.6(5)
C30 C42 C43 C44 178.9(3)
C42 C43 C44 C45 -1.1(6)
C43 C44 C45 C46 2.8(6)
C44 C45 C46 C47 -1.9(6)
C45 C46 C47 C42 -0.8(6)
C43 C42 C47 C46 2.5(5)
C30 C42 C47 C46 -177.9(3)
C56 N3 C48 C49 -0.5(7)
N3 C48 C49 C50 -0.1(8)
C48 C49 C50 C51 0.3(8)
C49 C50 C51 C52 -178.9(5)
C49 C50 C51 C56 0.2(7)
C50 C51 C52 C53 179.2(4)
C56 C51 C52 C53 0.2(6)
C51 C52 C53 C54 -0.1(6)
C52 C53 C54 C55 0.2(6)
C53 C54 C55 N4 179.4(3)
C53 C54 C55 C56 -0.4(5)
C29 N4 C55 C54 15.8(5)
C29 N4 C55 C56 -164.4(3)
C48 N3 C56 C55 179.7(3)
C48 N3 C56 C51 0.9(5)
C54 C55 C56 N3 -178.2(3)
N4 C55 C56 N3 1.9(4)
C54 C55 C56 C51 0.5(5)
N4 C55 C56 C51 -179.3(3)
C50 C51 C56 N3 -0.8(5)
C52 C51 C56 N3 178.3(3)
C50 C51 C56 C55 -179.5(3)
C52 C51 C56 C55 -0.4(5)
